data_4081033
loop_
_publ_author_name
'Zhang, Chunhong'
'Zhang, Hong'
'Zhang, Laiying'
'Wen, Ting Bin'
'He, Xumin'
'Xia, Haiping'

_publ_section_title
;
 Mechanistic Study of Indolizine Heterocycle Formation by
 Ruthenium(II)-Assisted Three-Component Cross-Coupling/Cyclization
;
_journal_issue 13
_journal_name_full Organometallics
_journal_page_first 3738
_journal_paper_doi 10.1021/om400372w
_journal_volume 32
_journal_year 2013
_chemical_formula_moiety 'C73 H58 Cl2 N2 O2 P2, B2F8 CCl2H2'
_chemical_formula_sum 'C36.5 H30 B Cl F4 N O P'
_chemical_formula_weight 651.84
_chemical_name_systematic
; 
 ? 
;
_space_group_IT_number 14
_symmetry_cell_setting monoclinic
_symmetry_space_group_name_Hall '-P 2ybc'
_symmetry_space_group_name_H-M 'P 1 21/c 1'
_atom_sites_solution_hydrogens geom
_atom_sites_solution_primary direct
_atom_sites_solution_secondary difmap
_audit_creation_method SHELXL-97
_cell_angle_alpha 90.00
_cell_angle_beta 93.628(5)
_cell_angle_gamma 90.00
_cell_formula_units_Z 8
_cell_length_a 22.8041(13)
_cell_length_b 14.1895(6)
_cell_length_c 19.9794(9)
_cell_measurement_temperature 173(2)
_cell_measurement_theta_max 20.2560
_cell_measurement_theta_min 3.4680
_cell_volume 6452.0(5)
_computing_cell_refinement 'Bruker FRAMBO'
_computing_data_collection 'Bruker FRAMBO'
_computing_data_reduction 'Bruker SAINT'
_computing_molecular_graphics 'Bruker SHELXTL'
_computing_publication_material 'Bruker SHELXTL'
_computing_structure_refinement 'SHELXL-97 (Sheldrick, 1997)'
_computing_structure_solution 'SHELXS-97 (Sheldrick, 1990)'
_diffrn_ambient_temperature 173(2)
_diffrn_measured_fraction_theta_full 0.998
_diffrn_measured_fraction_theta_max 0.998
_diffrn_measurement_device_type 'multiwire proportional'
_diffrn_measurement_method 'phi and omega scans'
_diffrn_radiation_monochromator graphite
_diffrn_radiation_source 'fine-focus sealed tube'
_diffrn_radiation_type MoK\a
_diffrn_radiation_wavelength 0.71073
_diffrn_reflns_av_R_equivalents 0.0739
_diffrn_reflns_av_sigmaI/netI 0.1038
_diffrn_reflns_limit_h_max 26
_diffrn_reflns_limit_h_min -27
_diffrn_reflns_limit_k_max 10
_diffrn_reflns_limit_k_min -16
_diffrn_reflns_limit_l_max 23
_diffrn_reflns_limit_l_min -22
_diffrn_reflns_number 31452
_diffrn_reflns_theta_full 25.00
_diffrn_reflns_theta_max 25.00
_diffrn_reflns_theta_min 3.00
_exptl_absorpt_coefficient_mu 0.222
_exptl_absorpt_correction_T_max 1.00000
_exptl_absorpt_correction_T_min 0.98174
_exptl_absorpt_correction_type multi-scan
_exptl_crystal_colour yellow
_exptl_crystal_density_diffrn 1.342
_exptl_crystal_density_method 'not measured'
_exptl_crystal_description block
_exptl_crystal_F_000 2696
_exptl_crystal_size_max 0.4
_exptl_crystal_size_mid 0.3
_exptl_crystal_size_min 0.2
_refine_diff_density_max 1.584
_refine_diff_density_min -1.007
_refine_diff_density_rms 0.073
_refine_ls_extinction_method none
_refine_ls_goodness_of_fit_ref 1.025
_refine_ls_hydrogen_treatment constr
_refine_ls_matrix_type full
_refine_ls_number_parameters 820
_refine_ls_number_reflns 11331
_refine_ls_number_restraints 3
_refine_ls_restrained_S_all 1.031
_refine_ls_R_factor_all 0.1462
_refine_ls_R_factor_gt 0.0918
_refine_ls_shift/su_max 0.000
_refine_ls_shift/su_mean 0.000
_refine_ls_structure_factor_coef Fsqd
_refine_ls_weighting_details 'calc w=1/[\s^2^(Fo^2^)+(0.0829P)^2^+12.0978P] where P=(Fo^2^+2Fc^2^)/3'
_refine_ls_weighting_scheme calc
_refine_ls_wR_factor_gt 0.2000
_refine_ls_wR_factor_ref 0.2286
_reflns_number_gt 7039
_reflns_number_total 11331
_reflns_threshold_expression >2sigma(I)
_cod_data_source_file om400372w_si_001.cif
_cod_data_source_block 1
_cod_depositor_comments
;
The following automatic conversions were performed:

'_symmetry_cell_setting' value 'Monoclinic' changed to 'monoclinic'
according to /home/saulius/struct/CIF-dictionaries/cif_core.dic
dictionary named 'cif_core.dic' version 2.4.2 from 2011-04-26.

Automatic conversion script
Id: cif_fix_values 1891 2012-01-12 08:04:46Z andrius 
;
_cod_original_sg_symbol_H-M P2(1)/c
_cod_database_code 4081033

loop_
_symmetry_equiv_pos_as_xyz
'x, y, z'
'-x, y+1/2, -z+1/2'
'-x, -y, -z'
'x, -y-1/2, z-1/2'

loop_
_atom_site_label
_atom_site_type_symbol
_atom_site_fract_x
_atom_site_fract_y
_atom_site_fract_z
_atom_site_U_iso_or_equiv
_atom_site_adp_type
_atom_site_occupancy
_atom_site_symmetry_multiplicity
_atom_site_calc_flag
_atom_site_refinement_flags
P1 P 0.12432(5) 0.35529(8) 0.30618(6) 0.0239(3) Uani 1 1 d .
N1 N -0.04352(17) 0.3329(3) 0.24816(18) 0.0269(9) Uani 1 1 d .
O1 O 0.01343(19) 0.5439(2) 0.20809(17) 0.0476(10) Uani 1 1 d .
C70 C 0.1567(2) 0.3863(3) 0.2292(2) 0.0268(11) Uani 1 1 d .
C2 C 0.0471(2) 0.3440(3) 0.2924(2) 0.0231(10) Uani 1 1 d .
C1 C 0.0125(2) 0.3548(3) 0.2330(2) 0.0254(11) Uani 1 1 d .
C15 C 0.1548(2) 0.2439(3) 0.3337(2) 0.0266(11) Uani 1 1 d .
C16 C 0.1712(2) 0.3135(3) 0.1868(2) 0.0314(12) Uani 1 1 d .
H16A H 0.1681 0.2513 0.2006 0.038 Uiso 1 1 calc R
C3 C 0.0107(2) 0.3173(3) 0.3437(2) 0.0272(11) Uani 1 1 d .
H3A H 0.0228 0.3063 0.3884 0.033 Uiso 1 1 calc R
C20 C 0.1635(2) 0.4799(3) 0.2093(2) 0.0331(12) Uani 1 1 d .
H20A H 0.1556 0.5289 0.2383 0.040 Uiso 1 1 calc R
C21 C 0.1370(2) 0.4433(3) 0.3699(2) 0.0261(11) Uani 1 1 d .
C27 C 0.1073(2) 0.5291(3) 0.3618(3) 0.0354(12) Uani 1 1 d .
H27A H 0.0823 0.5391 0.3239 0.043 Uiso 1 1 calc R
C9 C 0.0320(2) 0.3379(4) 0.1129(3) 0.0379(13) Uani 1 1 d .
H9A H 0.0362 0.3709 0.0732 0.046 Uiso 1 1 calc R
C31 C 0.1733(2) 0.4280(3) 0.4273(2) 0.0301(11) Uani 1 1 d .
H31A H 0.1931 0.3711 0.4334 0.036 Uiso 1 1 calc R
C32 C 0.1192(3) 0.1649(3) 0.3375(3) 0.0386(13) Uani 1 1 d .
H32A H 0.0791 0.1688 0.3263 0.046 Uiso 1 1 calc R
C33 C 0.0364(2) 0.2345(3) 0.1061(2) 0.0314(12) Uani 1 1 d .
C11 C 0.0200(2) 0.4975(3) 0.1580(2) 0.0312(12) Uani 1 1 d .
C35 C 0.0337(2) 0.1688(3) 0.1582(2) 0.0359(13) Uani 1 1 d .
H35A H 0.0270 0.1892 0.2013 0.043 Uiso 1 1 calc R
C36 C 0.1512(3) 0.5827(4) 0.4664(3) 0.0436(15) Uani 1 1 d .
H36A H 0.1563 0.6295 0.4988 0.052 Uiso 1 1 calc R
C10 C 0.0232(2) 0.3917(4) 0.1650(2) 0.0328(12) Uani 1 1 d .
C5 C -0.1010(2) 0.2851(4) 0.3407(3) 0.0406(13) Uani 1 1 d .
H5A H -0.1034 0.2692 0.3856 0.049 Uiso 1 1 calc R
C4 C -0.0455(2) 0.3104(3) 0.3163(2) 0.0258(11) Uani 1 1 d .
C47 C 0.0514(3) 0.1052(4) 0.0301(3) 0.0421(14) Uani 1 1 d .
H47A H 0.0570 0.0840 -0.0131 0.050 Uiso 1 1 calc R
C48 C 0.0495(2) 0.0420(4) 0.0816(2) 0.0393(13) Uani 1 1 d .
H48A H 0.0539 -0.0221 0.0735 0.047 Uiso 1 1 calc R
C51 C 0.2148(2) 0.2366(4) 0.3493(2) 0.0367(13) Uani 1 1 d .
H51A H 0.2386 0.2892 0.3454 0.044 Uiso 1 1 calc R
C52 C 0.0410(2) 0.0735(4) 0.1458(3) 0.0378(13) Uani 1 1 d .
H52A H 0.0402 0.0305 0.1809 0.045 Uiso 1 1 calc R
C8 C -0.0941(2) 0.3321(4) 0.2058(3) 0.0418(14) Uani 1 1 d .
H8A H -0.0924 0.3476 0.1607 0.050 Uiso 1 1 calc R
C60 C 0.1903(2) 0.3335(4) 0.1236(3) 0.0422(14) Uani 1 1 d .
H60A H 0.1999 0.2849 0.0950 0.051 Uiso 1 1 calc R
C61 C 0.0450(3) 0.2002(4) 0.0422(3) 0.0417(14) Uani 1 1 d .
H61A H 0.0465 0.2424 0.0068 0.050 Uiso 1 1 calc R
C65 C 0.1950(2) 0.4261(4) 0.1038(3) 0.0456(15) Uani 1 1 d .
H65A H 0.2070 0.4399 0.0613 0.055 Uiso 1 1 calc R
C67 C 0.1797(2) 0.4981(4) 0.4755(3) 0.0384(13) Uani 1 1 d .
H67A H 0.2036 0.4877 0.5143 0.046 Uiso 1 1 calc R
C71 C 0.1148(3) 0.5990(4) 0.4094(3) 0.0425(14) Uani 1 1 d .
H71A H 0.0957 0.6565 0.4033 0.051 Uiso 1 1 calc R
C74 C 0.1820(2) 0.4988(4) 0.1466(3) 0.0436(14) Uani 1 1 d .
H74A H 0.1858 0.5610 0.1328 0.052 Uiso 1 1 calc R
C75 C 0.2043(3) 0.0734(4) 0.3751(3) 0.0545(17) Uani 1 1 d .
H75A H 0.2208 0.0163 0.3894 0.065 Uiso 1 1 calc R
C76 C 0.2394(3) 0.1525(4) 0.3704(3) 0.0484(15) Uani 1 1 d .
H76A H 0.2796 0.1487 0.3814 0.058 Uiso 1 1 calc R
C79 C 0.1448(3) 0.0795(4) 0.3587(3) 0.0546(17) Uani 1 1 d .
H79A H 0.1214 0.0262 0.3616 0.066 Uiso 1 1 calc R
C12 C 0.0225(3) 0.5449(4) 0.0915(3) 0.0513(16) Uani 1 1 d .
H12A H 0.0199 0.6119 0.0973 0.077 Uiso 1 1 calc R
H12B H -0.0096 0.5236 0.0621 0.077 Uiso 1 1 calc R
H12C H 0.0590 0.5297 0.0725 0.077 Uiso 1 1 calc R
C6 C -0.1492(3) 0.2842(5) 0.2995(3) 0.0580(18) Uani 1 1 d .
H6A H -0.1851 0.2675 0.3157 0.070 Uiso 1 1 calc R
C7 C -0.1458(3) 0.3088(5) 0.2306(3) 0.0587(18) Uani 1 1 d .
H7A H -0.1798 0.3088 0.2024 0.070 Uiso 1 1 calc R
P2 P 0.39762(6) 0.64780(9) 0.16633(6) 0.0261(3) Uani 1 1 d .
N2 N 0.54642(17) 0.6961(3) 0.27273(18) 0.0269(9) Uani 1 1 d .
C90 C 0.3982(2) 0.8339(4) 0.1208(3) 0.0389(13) Uani 1 1 d .
H90A H 0.4314 0.8424 0.1497 0.047 Uiso 1 1 calc R
C111 C 0.4686(2) 0.6757(3) 0.2017(2) 0.0259(11) Uani 1 1 d .
C114 C 0.4013(2) 0.5449(3) 0.1137(2) 0.0297(12) Uani 1 1 d .
C112 C 0.3480(2) 0.6231(3) 0.2303(2) 0.0290(11) Uani 1 1 d .
F8 F 0.2217(2) 0.9156(3) 0.4983(2) 0.0843(13) Uani 1 1 d .
F7 F 0.1669(2) 0.8029(3) 0.53623(17) 0.0763(12) Uani 1 1 d .
O2 O 0.4956(2) 0.4818(3) 0.3063(2) 0.0603(12) Uani 1 1 d .
C22 C 0.4394(2) 0.8541(4) 0.3195(2) 0.0369(13) Uani 1 1 d .
H22A H 0.4649 0.8342 0.2878 0.044 Uiso 1 1 calc R
C23 C 0.4889(2) 0.6665(3) 0.2692(2) 0.0273(11) Uani 1 1 d .
C24 C 0.3701(2) 0.7464(3) 0.1174(2) 0.0265(11) Uani 1 1 d .
C25 C 0.5151(2) 0.7111(3) 0.1655(2) 0.0275(11) Uani 1 1 d .
H25A H 0.5135 0.7235 0.1197 0.033 Uiso 1 1 calc R
C26 C 0.3424(2) 0.5315(4) 0.2550(2) 0.0357(13) Uani 1 1 d .
H26A H 0.3620 0.4819 0.2358 0.043 Uiso 1 1 calc R
C29 C 0.4625(2) 0.6326(4) 0.3302(2) 0.0336(12) Uani 1 1 d .
F6 F 0.1871(2) 0.8062(3) 0.42761(17) 0.0877(14) Uani 1 1 d .
C39 C 0.5631(2) 0.7241(3) 0.2098(2) 0.0277(11) Uani 1 1 d .
C41 C 0.3497(2) 0.4966(4) 0.0930(2) 0.0374(13) Uani 1 1 d .
H41A H 0.3135 0.5167 0.1065 0.045 Uiso 1 1 calc R
C42 C 0.5855(2) 0.7009(4) 0.3292(2) 0.0369(13) Uani 1 1 d .
H42A H 0.5739 0.6809 0.3706 0.044 Uiso 1 1 calc R
C44 C 0.3536(3) 0.4183(4) 0.0522(3) 0.0438(14) Uani 1 1 d .
H44A H 0.3196 0.3861 0.0378 0.053 Uiso 1 1 calc R
C45 C 0.3080(3) 0.5150(4) 0.3073(3) 0.0448(15) Uani 1 1 d .
H45A H 0.3045 0.4540 0.3236 0.054 Uiso 1 1 calc R
C46 C 0.6580(2) 0.7636(4) 0.2604(3) 0.0464(15) Uani 1 1 d .
H46A H 0.6960 0.7862 0.2571 0.056 Uiso 1 1 calc R
C49 C 0.6397(2) 0.7345(4) 0.3234(3) 0.0453(15) Uani 1 1 d .
H49A H 0.6656 0.7387 0.3611 0.054 Uiso 1 1 calc R
C50 C 0.4550(2) 0.5141(3) 0.0937(2) 0.0355(13) Uani 1 1 d .
H50A H 0.4891 0.5466 0.1074 0.043 Uiso 1 1 calc R
C53 C 0.6211(2) 0.7591(4) 0.2046(3) 0.0368(13) Uani 1 1 d .
H53A H 0.6335 0.7787 0.1634 0.044 Uiso 1 1 calc R
C54 C 0.4582(3) 0.4349(4) 0.0531(3) 0.0428(14) Uani 1 1 d .
H54A H 0.4944 0.4140 0.0399 0.051 Uiso 1 1 calc R
C55 C 0.4196(2) 0.7899(4) 0.3671(3) 0.0371(13) Uani 1 1 d .
C56 C 0.4340(2) 0.6893(4) 0.3712(2) 0.0400(13) Uani 1 1 d .
H56A H 0.4212 0.6593 0.4090 0.048 Uiso 1 1 calc R
C57 C 0.3195(2) 0.7355(4) 0.0756(2) 0.0389(13) Uani 1 1 d .
H57A H 0.2999 0.6780 0.0739 0.047 Uiso 1 1 calc R
C59 C 0.4210(3) 0.9464(4) 0.3203(3) 0.0448(14) Uani 1 1 d .
H59A H 0.4341 0.9883 0.2888 0.054 Uiso 1 1 calc R
C62 C 0.4715(2) 0.5303(4) 0.3455(3) 0.0384(13) Uani 1 1 d .
C64 C 0.3179(2) 0.6964(4) 0.2582(2) 0.0390(13) Uani 1 1 d .
H64A H 0.3205 0.7571 0.2412 0.047 Uiso 1 1 calc R
C66 C 0.2786(2) 0.5876(5) 0.3361(3) 0.0468(15) Uani 1 1 d .
H66A H 0.2554 0.5754 0.3717 0.056 Uiso 1 1 calc R
F5 F 0.1262(2) 0.9146(4) 0.4661(2) 0.1100(18) Uani 1 1 d .
C170 C 0.4072(3) 0.3876(4) 0.0327(3) 0.0433(14) Uani 1 1 d .
H17A H 0.4091 0.3346 0.0055 0.052 Uiso 1 1 calc R
C73 C 0.2834(2) 0.6783(5) 0.3122(3) 0.0495(16) Uani 1 1 d .
H73A H 0.2637 0.7274 0.3320 0.059 Uiso 1 1 calc R
C77 C 0.4504(3) 0.4884(4) 0.4088(3) 0.0547(17) Uani 1 1 d .
H77A H 0.4597 0.4224 0.4105 0.082 Uiso 1 1 calc R
H77B H 0.4086 0.4963 0.4093 0.082 Uiso 1 1 calc R
H77C H 0.4693 0.5195 0.4470 0.082 Uiso 1 1 calc R
C78 C 0.2983(3) 0.8101(4) 0.0366(3) 0.0456(15) Uani 1 1 d .
H78A H 0.2644 0.8025 0.0088 0.055 Uiso 1 1 calc R
C80 C 0.3766(3) 0.9077(4) 0.0815(3) 0.0498(16) Uani 1 1 d .
H80A H 0.3954 0.9659 0.0838 0.060 Uiso 1 1 calc R
C81 C 0.3644(3) 0.9163(5) 0.4143(4) 0.066(2) Uani 1 1 d .
H81A H 0.3394 0.9371 0.4462 0.079 Uiso 1 1 calc R
C83 C 0.3268(3) 0.8949(4) 0.0385(3) 0.0522(16) Uani 1 1 d .
H83A H 0.3129 0.9441 0.0111 0.063 Uiso 1 1 calc R
C86 C 0.3825(3) 0.8239(5) 0.4142(3) 0.0538(17) Uani 1 1 d .
H86A H 0.3696 0.7830 0.4466 0.065 Uiso 1 1 calc R
C87 C 0.3833(3) 0.9779(4) 0.3669(3) 0.0561(17) Uani 1 1 d .
H87A H 0.3709 1.0403 0.3664 0.067 Uiso 1 1 calc R
B2 B 0.1701(4) 0.8565(5) 0.4805(3) 0.058(2) Uani 1 1 d .
F4 F 0.31049(16) 0.4122(2) 0.44370(16) 0.0585(10) Uani 1 1 d .
F3 F 0.37839(19) 0.3684(3) 0.52530(18) 0.0831(14) Uani 1 1 d .
F2 F 0.3438(3) 0.2673(3) 0.4488(2) 0.114(2) Uani 1 1 d .
B1 B 0.3299(3) 0.3416(5) 0.4874(3) 0.0412(16) Uani 1 1 d .
F1 F 0.2865(2) 0.3133(4) 0.5256(2) 0.1171(19) Uani 1 1 d .
Cl1 Cl 0.18808(13) 1.05412(19) 0.16539(14) 0.1228(10) Uani 1 1 d D
Cl2 Cl 0.28563(15) 0.9611(2) 0.23212(14) 0.1493(14) Uani 1 1 d D
C100 C 0.2563(5) 1.0458(10) 0.1682(6) 0.251(11) Uani 1 1 d D
H10C H 0.2734 1.1074 0.1779 0.301 Uiso 1 1 calc R
H10A H 0.2683 1.0263 0.1246 0.301 Uiso 1 1 calc R

loop_
_atom_site_aniso_label
_atom_site_aniso_U_11
_atom_site_aniso_U_22
_atom_site_aniso_U_33
_atom_site_aniso_U_23
_atom_site_aniso_U_13
_atom_site_aniso_U_12
P1 0.0239(7) 0.0258(7) 0.0218(6) 0.0024(5) 0.0006(5) -0.0012(6)
N1 0.029(2) 0.029(2) 0.022(2) 0.0016(16) -0.0020(17) -0.0060(19)
O1 0.077(3) 0.037(2) 0.029(2) 0.0003(17) 0.0104(19) 0.015(2)
C70 0.023(3) 0.032(3) 0.025(2) 0.005(2) -0.001(2) -0.001(2)
C2 0.027(3) 0.021(2) 0.022(2) -0.0031(18) 0.0018(19) -0.004(2)
C1 0.029(3) 0.025(3) 0.022(2) 0.0006(19) 0.004(2) -0.004(2)
C15 0.034(3) 0.026(3) 0.019(2) 0.0023(19) -0.001(2) 0.004(2)
C16 0.032(3) 0.028(3) 0.034(3) 0.002(2) 0.003(2) 0.008(2)
C3 0.036(3) 0.027(3) 0.019(2) -0.0022(19) 0.003(2) -0.002(2)
C20 0.034(3) 0.032(3) 0.033(3) 0.004(2) -0.001(2) -0.007(2)
C21 0.022(3) 0.032(3) 0.025(2) 0.001(2) 0.001(2) -0.005(2)
C27 0.037(3) 0.034(3) 0.036(3) -0.003(2) 0.002(2) 0.001(3)
C9 0.041(3) 0.041(3) 0.031(3) -0.002(2) -0.002(2) -0.002(3)
C31 0.031(3) 0.033(3) 0.027(3) 0.002(2) 0.003(2) -0.009(2)
C32 0.040(3) 0.031(3) 0.046(3) 0.006(2) 0.003(3) -0.003(3)
C33 0.032(3) 0.028(3) 0.035(3) -0.002(2) 0.001(2) -0.003(2)
C11 0.031(3) 0.028(3) 0.034(3) 0.002(2) 0.000(2) 0.004(2)
C35 0.045(3) 0.035(3) 0.029(3) -0.012(2) 0.008(2) -0.007(3)
C36 0.047(4) 0.045(4) 0.041(3) -0.017(3) 0.017(3) -0.016(3)
C10 0.036(3) 0.041(3) 0.021(2) 0.003(2) -0.004(2) 0.001(3)
C5 0.035(3) 0.046(3) 0.041(3) 0.007(3) 0.009(3) -0.008(3)
C4 0.030(3) 0.019(2) 0.029(3) 0.001(2) 0.007(2) -0.005(2)
C47 0.052(4) 0.042(3) 0.033(3) -0.006(2) 0.010(3) 0.001(3)
C48 0.053(4) 0.029(3) 0.037(3) -0.005(2) 0.010(3) -0.002(3)
C51 0.034(3) 0.035(3) 0.041(3) 0.004(2) 0.004(2) 0.004(3)
C52 0.048(3) 0.033(3) 0.034(3) 0.003(2) 0.006(2) -0.002(3)
C8 0.036(3) 0.052(4) 0.036(3) 0.007(3) -0.007(2) -0.017(3)
C60 0.041(3) 0.054(4) 0.032(3) 0.000(3) 0.009(2) 0.005(3)
C61 0.053(4) 0.040(3) 0.032(3) 0.003(2) 0.008(3) 0.001(3)
C65 0.039(3) 0.070(4) 0.029(3) 0.012(3) 0.012(2) -0.004(3)
C67 0.032(3) 0.049(3) 0.034(3) -0.004(3) -0.001(2) -0.014(3)
C71 0.046(4) 0.035(3) 0.046(3) -0.007(2) 0.001(3) 0.003(3)
C74 0.041(3) 0.048(3) 0.042(3) 0.017(3) 0.006(3) -0.013(3)
C75 0.059(4) 0.040(4) 0.064(4) 0.018(3) 0.005(3) 0.018(3)
C76 0.041(4) 0.045(4) 0.059(4) 0.008(3) -0.003(3) 0.012(3)
C79 0.060(4) 0.031(3) 0.074(4) 0.014(3) 0.007(3) 0.001(3)
C12 0.079(5) 0.042(3) 0.033(3) 0.004(3) 0.005(3) 0.005(3)
C6 0.025(3) 0.085(5) 0.066(4) 0.016(4) 0.010(3) -0.014(3)
C7 0.035(4) 0.076(5) 0.063(4) 0.009(3) -0.011(3) -0.019(3)
P2 0.0260(7) 0.0287(7) 0.0235(6) 0.0026(5) -0.0003(5) -0.0004(6)
N2 0.023(2) 0.035(2) 0.022(2) -0.0005(17) 0.0007(16) 0.0023(19)
C90 0.032(3) 0.041(3) 0.043(3) 0.006(2) -0.006(2) 0.004(3)
C111 0.027(3) 0.029(3) 0.021(2) 0.0012(19) -0.002(2) 0.002(2)
C114 0.035(3) 0.030(3) 0.023(2) 0.001(2) -0.004(2) 0.000(2)
C112 0.025(3) 0.038(3) 0.024(2) 0.004(2) -0.002(2) -0.002(2)
F8 0.106(4) 0.072(3) 0.073(3) -0.009(2) -0.003(2) -0.011(3)
F7 0.110(3) 0.071(3) 0.051(2) 0.0194(19) 0.033(2) 0.013(2)
O2 0.074(3) 0.045(2) 0.066(3) 0.014(2) 0.028(2) 0.023(2)
C22 0.039(3) 0.040(3) 0.033(3) -0.007(2) 0.008(2) 0.002(3)
C23 0.026(3) 0.029(3) 0.028(2) -0.005(2) 0.005(2) 0.001(2)
C24 0.024(3) 0.033(3) 0.023(2) 0.001(2) 0.000(2) 0.002(2)
C25 0.034(3) 0.029(3) 0.020(2) 0.003(2) 0.006(2) 0.001(2)
C26 0.036(3) 0.038(3) 0.033(3) 0.002(2) -0.002(2) -0.005(3)
C29 0.030(3) 0.044(3) 0.026(3) 0.001(2) -0.001(2) 0.002(3)
F6 0.125(4) 0.100(3) 0.039(2) -0.017(2) 0.018(2) -0.032(3)
C39 0.030(3) 0.025(3) 0.029(3) 0.001(2) 0.006(2) 0.002(2)
C41 0.035(3) 0.039(3) 0.038(3) -0.001(2) 0.003(2) -0.006(3)
C42 0.032(3) 0.050(3) 0.028(3) 0.004(2) 0.000(2) 0.003(3)
C44 0.050(4) 0.042(3) 0.039(3) -0.010(3) -0.002(3) -0.013(3)
C45 0.041(3) 0.059(4) 0.035(3) 0.009(3) 0.003(3) -0.011(3)
C46 0.025(3) 0.065(4) 0.049(3) -0.003(3) 0.000(3) -0.011(3)
C49 0.032(3) 0.069(4) 0.034(3) -0.003(3) -0.004(2) -0.003(3)
C50 0.035(3) 0.031(3) 0.041(3) 0.001(2) 0.000(2) -0.007(2)
C53 0.031(3) 0.043(3) 0.037(3) 0.001(2) 0.006(2) -0.006(3)
C54 0.046(4) 0.036(3) 0.047(3) -0.001(3) 0.010(3) 0.005(3)
C55 0.034(3) 0.041(3) 0.037(3) -0.014(2) 0.004(2) -0.003(3)
C56 0.043(3) 0.048(3) 0.029(3) -0.001(2) 0.004(2) -0.011(3)
C57 0.041(3) 0.039(3) 0.037(3) 0.002(2) 0.001(2) 0.005(3)
C59 0.042(4) 0.044(3) 0.049(3) -0.004(3) 0.004(3) -0.001(3)
C62 0.033(3) 0.042(3) 0.040(3) 0.012(3) 0.001(2) 0.002(3)
C64 0.035(3) 0.046(3) 0.035(3) 0.002(2) -0.001(2) 0.012(3)
C66 0.032(3) 0.074(5) 0.035(3) 0.008(3) 0.007(3) -0.007(3)
F5 0.082(3) 0.138(4) 0.111(4) 0.065(3) 0.017(3) 0.030(3)
C170 0.062(4) 0.032(3) 0.036(3) -0.006(2) 0.007(3) 0.000(3)
C73 0.029(3) 0.081(5) 0.038(3) -0.006(3) -0.003(3) 0.017(3)
C77 0.056(4) 0.063(4) 0.046(3) 0.025(3) 0.006(3) 0.003(3)
C78 0.038(3) 0.053(4) 0.044(3) 0.008(3) -0.010(3) 0.008(3)
C80 0.048(4) 0.030(3) 0.070(4) 0.019(3) -0.002(3) 0.004(3)
C81 0.064(5) 0.063(5) 0.075(5) -0.032(4) 0.034(4) -0.001(4)
C83 0.049(4) 0.049(4) 0.058(4) 0.020(3) 0.001(3) 0.019(3)
C86 0.061(4) 0.059(4) 0.043(3) -0.013(3) 0.022(3) -0.012(3)
C87 0.054(4) 0.045(4) 0.070(4) -0.014(3) 0.012(3) 0.010(3)
B2 0.105(7) 0.034(4) 0.033(4) -0.003(3) 0.001(4) 0.000(4)
F4 0.064(2) 0.054(2) 0.055(2) 0.0220(16) -0.0105(18) 0.0043(18)
F3 0.092(3) 0.086(3) 0.066(2) 0.029(2) -0.040(2) -0.028(2)
F2 0.195(6) 0.078(3) 0.064(3) -0.016(2) -0.033(3) 0.053(3)
B1 0.052(4) 0.051(4) 0.020(3) 0.000(3) -0.001(3) 0.006(4)
F1 0.076(3) 0.190(5) 0.085(3) 0.079(3) 0.006(3) -0.007(3)
Cl1 0.119(2) 0.124(2) 0.120(2) -0.0267(16) -0.0281(17) 0.0466(18)
Cl2 0.159(3) 0.176(3) 0.108(2) 0.0052(19) -0.0309(19) 0.098(2)
C100 0.164(14) 0.37(2) 0.234(16) -0.138(17) 0.158(13) -0.178(16)

loop_
_atom_type_symbol
_atom_type_description
_atom_type_scat_dispersion_real
_atom_type_scat_dispersion_imag
_atom_type_scat_source
C C 0.0033 0.0016 'International Tables Vol C Tables 4.2.6.8 and 6.1.1.4'
H H 0.0000 0.0000 'International Tables Vol C Tables 4.2.6.8 and 6.1.1.4'
B B 0.0013 0.0007 'International Tables Vol C Tables 4.2.6.8 and 6.1.1.4'
N N 0.0061 0.0033 'International Tables Vol C Tables 4.2.6.8 and 6.1.1.4'
O O 0.0106 0.0060 'International Tables Vol C Tables 4.2.6.8 and 6.1.1.4'
F F 0.0171 0.0103 'International Tables Vol C Tables 4.2.6.8 and 6.1.1.4'
P P 0.1023 0.0942 'International Tables Vol C Tables 4.2.6.8 and 6.1.1.4'
Cl Cl 0.1484 0.1585 'International Tables Vol C Tables 4.2.6.8 and 6.1.1.4'

loop_
_geom_angle_atom_site_label_1
_geom_angle_atom_site_label_2
_geom_angle_atom_site_label_3
_geom_angle
C2 P1 C21 106.7(2)
C2 P1 C15 109.2(2)
C21 P1 C15 110.7(2)
C2 P1 C70 110.3(2)
C21 P1 C70 112.3(2)
C15 P1 C70 107.7(2)
C1 N1 C8 128.3(4)
C1 N1 C4 110.8(4)
C8 N1 C4 121.0(4)
C16 C70 C20 119.8(4)
C16 C70 P1 117.8(4)
C20 C70 P1 122.2(4)
C1 C2 C3 108.8(4)
C1 C2 P1 128.7(4)
C3 C2 P1 122.4(3)
N1 C1 C2 105.8(4)
N1 C1 C10 119.4(4)
C2 C1 C10 134.4(4)
C51 C15 C32 120.0(5)
C51 C15 P1 119.4(4)
C32 C15 P1 120.6(4)
C70 C16 C60 120.2(5)
C4 C3 C2 107.9(4)
C74 C20 C70 119.4(5)
C31 C21 C27 119.4(4)
C31 C21 P1 122.6(4)
C27 C21 P1 118.0(3)
C71 C27 C21 120.6(5)
C10 C9 C33 131.5(5)
C67 C31 C21 119.6(5)
C15 C32 C79 118.7(5)
C61 C33 C35 117.6(4)
C61 C33 C9 116.5(4)
C35 C33 C9 125.9(4)
O1 C11 C12 120.1(4)
O1 C11 C10 118.1(4)
C12 C11 C10 121.8(4)
C52 C35 C33 120.3(5)
C67 C36 C71 120.6(5)
C9 C10 C1 124.0(5)
C9 C10 C11 120.8(4)
C1 C10 C11 115.1(4)
C6 C5 C4 120.3(5)
C3 C4 N1 106.7(4)
C3 C4 C5 135.1(5)
N1 C4 C5 118.2(4)
C48 C47 C61 119.9(5)
C47 C48 C52 120.0(5)
C76 C51 C15 120.8(5)
C48 C52 C35 120.4(5)
C7 C8 N1 119.3(5)
C65 C60 C16 119.3(5)
C47 C61 C33 121.8(5)
C60 C65 C74 120.7(5)
C36 C67 C31 120.5(5)
C27 C71 C36 119.3(5)
C20 C74 C65 120.5(5)
C79 C75 C76 119.7(5)
C51 C76 C75 119.9(6)
C75 C79 C32 120.9(6)
C5 C6 C7 120.1(5)
C8 C7 C6 121.1(5)
C111 P2 C112 111.2(2)
C111 P2 C24 108.8(2)
C112 P2 C24 109.0(2)
C111 P2 C114 109.8(2)
C112 P2 C114 108.2(2)
C24 P2 C114 109.9(2)
C23 N2 C42 128.0(4)
C23 N2 C39 110.8(4)
C42 N2 C39 121.2(4)
C80 C90 C24 120.1(5)
C23 C111 C25 108.3(4)
C23 C111 P2 126.9(4)
C25 C111 P2 124.9(3)
C50 C114 C41 120.1(5)
C50 C114 P2 119.9(4)
C41 C114 P2 120.0(4)
C64 C112 C26 119.9(5)
C64 C112 P2 119.5(4)
C26 C112 P2 120.5(4)
C59 C22 C55 119.7(5)
N2 C23 C111 106.0(4)
N2 C23 C29 119.7(4)
C111 C23 C29 134.3(4)
C57 C24 C90 119.3(4)
C57 C24 P2 119.2(4)
C90 C24 P2 121.5(4)
C39 C25 C111 108.1(4)
C45 C26 C112 119.9(5)
C56 C29 C23 123.2(5)
C56 C29 C62 121.4(5)
C23 C29 C62 115.4(4)
C25 C39 N2 106.9(4)
C25 C39 C53 134.9(5)
N2 C39 C53 118.2(4)
C44 C41 C114 118.9(5)
C49 C42 N2 119.7(5)
C170 C44 C41 120.8(5)
C26 C45 C66 120.7(6)
C53 C46 C49 121.0(5)
C42 C49 C46 120.5(5)
C114 C50 C54 120.4(5)
C46 C53 C39 119.3(5)
C170 C54 C50 119.3(5)
C86 C55 C22 117.8(5)
C86 C55 C56 116.3(5)
C22 C55 C56 125.9(5)
C29 C56 C55 131.5(5)
C78 C57 C24 120.0(5)
C22 C59 C87 121.3(6)
O2 C62 C29 119.0(5)
O2 C62 C77 120.3(5)
C29 C62 C77 120.6(5)
C112 C64 C73 119.4(5)
C45 C66 C73 120.2(5)
C44 C170 C54 120.5(5)
C66 C73 C64 119.9(6)
C83 C78 C57 120.6(5)
C90 C80 C83 119.9(5)
C86 C81 C87 119.8(6)
C78 C83 C80 120.0(5)
C81 C86 C55 121.8(6)
C81 C87 C59 119.5(6)
F5 B2 F6 114.4(6)
F5 B2 F7 116.9(7)
F6 B2 F7 112.3(6)
F5 B2 F8 106.3(5)
F6 B2 F8 103.0(7)
F7 B2 F8 101.8(5)
F1 B1 F2 107.2(6)
F1 B1 F3 111.7(5)
F2 B1 F3 108.9(6)
F1 B1 F4 110.9(5)
F2 B1 F4 106.4(4)
F3 B1 F4 111.5(5)
Cl1 C100 Cl2 113.0(6)

loop_
_geom_bond_atom_site_label_1
_geom_bond_atom_site_label_2
_geom_bond_distance
P1 C2 1.772(5)
P1 C21 1.794(5)
P1 C15 1.799(5)
P1 C70 1.802(5)
N1 C1 1.368(6)
N1 C8 1.388(6)
N1 C4 1.401(6)
O1 C11 1.215(6)
C70 C16 1.389(7)
C70 C20 1.398(6)
C2 C1 1.391(6)
C2 C3 1.411(6)
C1 C10 1.490(6)
C15 C51 1.387(7)
C15 C32 1.389(7)
C16 C60 1.390(7)
C3 C4 1.365(7)
C20 C74 1.373(7)
C21 C31 1.388(6)
C21 C27 1.397(7)
C27 C71 1.377(7)
C9 C10 1.317(7)
C9 C33 1.478(7)
C31 C67 1.386(7)
C32 C79 1.399(7)
C33 C61 1.391(7)
C33 C35 1.403(7)
C11 C12 1.493(7)
C11 C10 1.509(7)
C35 C52 1.387(7)
C36 C67 1.372(8)
C36 C71 1.385(8)
C5 C6 1.330(8)
C5 C4 1.431(7)
C47 C48 1.368(7)
C47 C61 1.379(7)
C48 C52 1.384(7)
C51 C76 1.373(7)
C8 C7 1.348(8)
C60 C65 1.379(8)
C65 C74 1.383(8)
C75 C79 1.379(9)
C75 C76 1.386(8)
C6 C7 1.428(8)
P2 C111 1.771(5)
P2 C112 1.795(5)
P2 C24 1.797(5)
P2 C114 1.804(5)
N2 C23 1.375(6)
N2 C42 1.394(6)
N2 C39 1.395(6)
C90 C80 1.381(7)
C90 C24 1.396(7)
C111 C23 1.403(6)
C111 C25 1.412(7)
C114 C50 1.382(7)
C114 C41 1.401(7)
C112 C64 1.383(7)
C112 C26 1.398(7)
F8 B2 1.471(9)
F7 B2 1.354(7)
O2 C62 1.203(6)
C22 C59 1.375(7)
C22 C55 1.411(7)
C23 C29 1.474(7)
C24 C57 1.389(7)
C25 C39 1.375(6)
C26 C45 1.366(7)
C29 C56 1.344(7)
C29 C62 1.495(7)
F6 B2 1.351(8)
C39 C53 1.422(7)
C41 C44 1.383(7)
C42 C49 1.337(7)
C44 C170 1.378(8)
C45 C66 1.374(8)
C46 C53 1.355(7)
C46 C49 1.412(8)
C50 C54 1.390(7)
C54 C170 1.383(8)
C55 C86 1.393(8)
C55 C56 1.467(7)
C57 C78 1.384(7)
C59 C87 1.381(8)
C62 C77 1.504(7)
C64 C73 1.398(8)
C66 C73 1.380(8)
F5 B2 1.314(9)
C78 C83 1.367(8)
C80 C83 1.392(8)
C81 C86 1.374(9)
C81 C87 1.378(9)
F4 B1 1.383(7)
F3 B1 1.355(7)
F2 B1 1.355(7)
B1 F1 1.349(8)
Cl1 C100 1.559(10)
Cl2 C100 1.848(14)
